data_2229198
loop_
_publ_author_name
'Huo, Shiyong'
'Li, Yueqing'
'Liang, Chaoyan'
'Liu, Jihong'
'Zhao, Weijie'

_publ_section_title
;
 1-Dibenzylamino-1-deoxy-4,5-<i>O</i>-isopropylidene-\b-<small>D</small>-fructopyranose
;
_journal_coeditor_code RK2247
_journal_issue 2
_journal_name_full 'Acta Crystallographica Section E'
_journal_page_first o387
_journal_paper_doi 10.1107/S1600536810053973
_journal_volume 67
_journal_year 2011
_chemical_formula_iupac 'C23 H29 N O5'
_chemical_formula_moiety 'C23 H29 N O5'
_chemical_formula_sum 'C23 H29 N O5'
_chemical_formula_weight 399.47
_chemical_melting_point 363
_chemical_name_common 1-[bis(phenylmethyl)amino]-1-deoxy-4,5-O-isopropylidene-\b-D-Fructopyranose
_chemical_name_systematic
;
1-Dibenzylamino-1-deoxy-4,5-<i>O</i>-isopropylidene-\b-<i>D</i>-\
fructopyranose
;
_space_group_IT_number 19
_symmetry_cell_setting orthorhombic
_symmetry_space_group_name_Hall 'P 2ac 2ab'
_symmetry_space_group_name_H-M 'P 21 21 21'
_atom_sites_solution_hydrogens geom
_atom_sites_solution_primary direct
_atom_sites_solution_secondary difmap
_audit_creation_method SHELXL-97
_cell_angle_alpha 90.00
_cell_angle_beta 90.00
_cell_angle_gamma 90.00
_cell_formula_units_Z 4
_cell_length_a 8.328(3)
_cell_length_b 15.635(5)
_cell_length_c 16.547(5)
_cell_measurement_reflns_used 2101
_cell_measurement_temperature 293(2)
_cell_measurement_theta_max 22.89
_cell_measurement_theta_min 2.46
_cell_volume 2154.6(12)
_computing_cell_refinement '<i>SAINT-Plus</i> (Bruker, 2001)'
_computing_data_collection '<i>SMART</i>       (Bruker, 2005)'
_computing_data_reduction '<i>SAINT-Plus</i> (Bruker, 2001)'
_computing_molecular_graphics '<i>SHELXTL</i>  (Sheldrick, 2008)'
_computing_publication_material '<i>SHELXTL</i> (Sheldrick, 2008)'
_computing_structure_refinement '<i>SHELXL97</i> (Sheldrick, 2008)'
_computing_structure_solution '<i>SHELXS97</i> (Sheldrick, 2008)'
_diffrn_ambient_temperature 293(2)
_diffrn_measured_fraction_theta_full 0.993
_diffrn_measured_fraction_theta_max 0.993
_diffrn_measurement_device_type 'Bruker SMART APEX CCD'
_diffrn_measurement_method '\f-- and \w--scans'
_diffrn_radiation_monochromator graphite
_diffrn_radiation_source 'fine--focus sealed tube'
_diffrn_radiation_type MoK\a
_diffrn_radiation_wavelength 0.71073
_diffrn_reflns_av_R_equivalents 0.0285
_diffrn_reflns_av_sigmaI/netI 0.0334
_diffrn_reflns_limit_h_max 9
_diffrn_reflns_limit_h_min -9
_diffrn_reflns_limit_k_max 18
_diffrn_reflns_limit_k_min -12
_diffrn_reflns_limit_l_max 19
_diffrn_reflns_limit_l_min -19
_diffrn_reflns_number 8591
_diffrn_reflns_theta_full 25.00
_diffrn_reflns_theta_max 25.00
_diffrn_reflns_theta_min 2.46
_exptl_absorpt_coefficient_mu 0.086
_exptl_absorpt_correction_type none
_exptl_crystal_colour colourless
_exptl_crystal_density_diffrn 1.232
_exptl_crystal_density_method 'not measured'
_exptl_crystal_description block
_exptl_crystal_F_000 856
_exptl_crystal_size_max 0.32
_exptl_crystal_size_mid 0.26
_exptl_crystal_size_min 0.18
_refine_diff_density_max 0.157
_refine_diff_density_min -0.140
_refine_ls_extinction_coef 0.0109(15)
_refine_ls_extinction_expression Fc^*^=kFc[1+0.001xFc^2^\l^3^/sin(2\q)]^-1/4^
_refine_ls_extinction_method SHELXL
_refine_ls_goodness_of_fit_ref 0.991
_refine_ls_hydrogen_treatment constr
_refine_ls_matrix_type full
_refine_ls_number_parameters 264
_refine_ls_number_reflns 3746
_refine_ls_number_restraints 12
_refine_ls_restrained_S_all 0.997
_refine_ls_R_factor_all 0.0487
_refine_ls_R_factor_gt 0.0367
_refine_ls_shift/su_max 0.000
_refine_ls_shift/su_mean 0.000
_refine_ls_structure_factor_coef Fsqd
_refine_ls_weighting_details 'calc w=1/[\s^2^(Fo^2^)+(0.0586P)^2^] where P=(Fo^2^+2Fc^2^)/3'
_refine_ls_weighting_scheme calc
_refine_ls_wR_factor_gt 0.0920
_refine_ls_wR_factor_ref 0.0985
_reflns_number_gt 3078
_reflns_number_total 3746
_reflns_threshold_expression >2\s(I)
_cod_data_source_file rk2247.cif
_cod_data_source_block I
_cod_database_code 2229198
_cod_database_fobs_code 2229198

loop_
_symmetry_equiv_pos_as_xyz
'x, y, z'
'-x+1/2, -y, z+1/2'
'-x, y+1/2, -z+1/2'
'x+1/2, -y+1/2, -z'

loop_
_atom_site_type_symbol
_atom_site_label
_atom_site_fract_x
_atom_site_fract_y
_atom_site_fract_z
_atom_site_U_iso_or_equiv
_atom_site_adp_type
_atom_site_calc_flag
_atom_site_refinement_flags
_atom_site_occupancy
_atom_site_disorder_assembly
_atom_site_disorder_group
N N1 0.45371(19) -0.03531(9) -0.03276(9) 0.0445(4) Uani d . 1 . .
O O1 0.26735(16) 0.12669(8) 0.01447(7) 0.0462(3) Uani d . 1 . .
O O2 0.44619(18) 0.05470(9) 0.09987(8) 0.0570(4) Uani d . 1 . .
H H2A 0.5176 0.0562 0.0658 0.086 Uiso calc R 1 . .
O O3 0.1840(3) -0.02563(10) 0.17613(11) 0.0803(5) Uani d . 1 . .
H H3 0.2784 -0.0405 0.1776 0.120 Uiso calc R 1 . .
O O4 0.03036(19) 0.23207(9) 0.11486(7) 0.0552(4) Uani d . 1 . .
O O5 0.02593(19) 0.14018(9) 0.22165(8) 0.0597(4) Uani d . 1 . .
C C1 0.2928(3) 0.20454(12) 0.05737(11) 0.0531(5) Uani d . 1 . .
H H1A 0.2674 0.2522 0.0221 0.064 Uiso calc R 1 . .
H H1B 0.4054 0.2088 0.0718 0.064 Uiso calc R 1 . .
C C2 0.1933(3) 0.21137(12) 0.13278(11) 0.0496(5) Uani d . 1 . .
H H2B 0.2389 0.2553 0.1682 0.059 Uiso calc R 1 . .
C C3 0.1735(3) 0.12850(13) 0.17977(11) 0.0488(5) Uani d . 1 . .
H H3B 0.2610 0.1232 0.2190 0.059 Uiso calc R 1 . .
C C4 0.1688(3) 0.04895(12) 0.12720(11) 0.0494(5) Uani d . 1 . .
H H4A 0.0637 0.0469 0.1007 0.059 Uiso calc R 1 . .
C C5 0.2971(2) 0.05151(12) 0.06144(10) 0.0430(4) Uani d . 1 . .
C C6 0.2938(2) -0.02364(12) 0.00288(11) 0.0468(5) Uani d . 1 . .
H H6A 0.2621 -0.0752 0.0313 0.056 Uiso calc R 1 . .
H H6B 0.2159 -0.0129 -0.0395 0.056 Uiso calc R 1 . .
C C7 0.4851(3) -0.12466(12) -0.05526(12) 0.0552(5) Uani d . 1 . .
H H7A 0.5860 -0.1272 -0.0844 0.066 Uiso calc R 1 . .
H H7B 0.4012 -0.1435 -0.0918 0.066 Uiso calc R 1 . .
C C8 0.4931(3) -0.18588(12) 0.01473(13) 0.0530(5) Uani d . 1 . .
C C9 0.5592(4) -0.16474(16) 0.08772(15) 0.0766(7) Uani d . 1 . .
H H9A 0.5991 -0.1098 0.0956 0.092 Uiso calc R 1 . .
C C10 0.5678(4) -0.2241(2) 0.15046(17) 0.0973(10) Uani d U 1 . .
H H10A 0.6114 -0.2084 0.2000 0.117 Uiso calc R 1 . .
C C11 0.5121(4) -0.30535(19) 0.1390(2) 0.0940(10) Uani d U 1 . .
H H11A 0.5185 -0.3452 0.1806 0.113 Uiso calc R 1 . .
C C12 0.4479(4) -0.32744(19) 0.0676(3) 0.0989(10) Uani d . 1 . .
H H12A 0.4106 -0.3829 0.0598 0.119 Uiso calc R 1 . .
C C13 0.4368(3) -0.26813(14) 0.00508(19) 0.0782(7) Uani d . 1 . .
H H13A 0.3909 -0.2842 -0.0438 0.094 Uiso calc R 1 . .
C C14 0.4789(2) 0.02062(13) -0.10350(11) 0.0487(5) Uani d . 1 . .
H H14A 0.4304 0.0759 -0.0929 0.058 Uiso calc R 1 . .
H H14B 0.4248 -0.0041 -0.1499 0.058 Uiso calc R 1 . .
C C15 0.6535(2) 0.03325(11) -0.12364(10) 0.0422(4) Uani d . 1 . .
C C16 0.7148(3) 0.01268(14) -0.19830(12) 0.0573(5) Uani d . 1 . .
H H16A 0.6475 -0.0112 -0.2371 0.069 Uiso calc R 1 . .
C C17 0.8741(3) 0.02674(16) -0.21685(14) 0.0697(7) Uani d . 1 . .
H H17A 0.9137 0.0117 -0.2674 0.084 Uiso calc R 1 . .
C C18 0.9742(3) 0.06300(15) -0.16054(15) 0.0674(6) Uani d . 1 . .
H H18A 1.0814 0.0729 -0.1731 0.081 Uiso calc R 1 . .
C C19 0.9159(3) 0.08463(14) -0.08581(15) 0.0604(6) Uani d . 1 . .
H H19A 0.9832 0.1094 -0.0476 0.072 Uiso calc R 1 . .
C C20 0.7577(3) 0.06950(12) -0.06777(12) 0.0525(5) Uani d . 1 . .
H H20A 0.7192 0.0839 -0.0168 0.063 Uiso calc R 1 . .
C C21 -0.0606(3) 0.21023(14) 0.18498(12) 0.0547(5) Uani d . 1 . .
C C22 -0.0670(4) 0.28284(16) 0.24500(15) 0.0808(8) Uani d . 1 . .
H H22A 0.0402 0.2995 0.2592 0.121 Uiso calc R 1 . .
H H22B -0.1232 0.2646 0.2926 0.121 Uiso calc R 1 . .
H H22C -0.1221 0.3306 0.2213 0.121 Uiso calc R 1 . .
C C23 -0.2231(3) 0.1807(2) 0.15849(16) 0.0861(8) Uani d . 1 . .
H H23A -0.2117 0.1346 0.1207 0.129 Uiso calc R 1 . .
H H23B -0.2791 0.2273 0.1332 0.129 Uiso calc R 1 . .
H H23C -0.2829 0.1614 0.2046 0.129 Uiso calc R 1 . .

loop_
_atom_site_aniso_label
_atom_site_aniso_U_11
_atom_site_aniso_U_22
_atom_site_aniso_U_33
_atom_site_aniso_U_12
_atom_site_aniso_U_13
_atom_site_aniso_U_23
N1 0.0465(10) 0.0434(8) 0.0437(8) 0.0012(7) 0.0014(7) 0.0021(7)
O1 0.0531(8) 0.0446(7) 0.0408(6) -0.0049(6) 0.0027(6) 0.0049(6)
O2 0.0469(8) 0.0727(9) 0.0514(7) -0.0011(7) -0.0076(6) 0.0009(7)
O3 0.1109(15) 0.0558(9) 0.0741(10) 0.0149(9) 0.0334(11) 0.0294(8)
O4 0.0653(10) 0.0561(8) 0.0442(7) 0.0055(7) 0.0080(7) 0.0095(6)
O5 0.0731(10) 0.0584(9) 0.0475(7) 0.0065(8) 0.0185(7) 0.0122(7)
C1 0.0606(14) 0.0458(10) 0.0528(11) -0.0090(9) 0.0062(10) 0.0019(9)
C2 0.0558(14) 0.0499(11) 0.0430(10) -0.0093(9) 0.0012(10) -0.0005(9)
C3 0.0522(12) 0.0571(11) 0.0370(9) -0.0009(10) 0.0017(9) 0.0052(9)
C4 0.0547(13) 0.0472(10) 0.0463(10) 0.0015(9) 0.0048(10) 0.0144(9)
C5 0.0411(11) 0.0450(9) 0.0431(9) -0.0026(8) -0.0022(8) 0.0054(8)
C6 0.0438(12) 0.0464(10) 0.0501(10) -0.0039(8) -0.0001(9) 0.0051(9)
C7 0.0651(14) 0.0494(11) 0.0511(10) 0.0006(10) 0.0012(10) -0.0058(9)
C8 0.0459(12) 0.0477(11) 0.0655(13) 0.0076(9) 0.0075(10) 0.0001(10)
C9 0.105(2) 0.0565(13) 0.0679(14) 0.0125(14) -0.0144(15) 0.0049(12)
C10 0.129(3) 0.090(2) 0.0731(16) 0.0303(19) -0.0086(17) 0.0177(16)
C11 0.093(2) 0.0794(19) 0.110(2) 0.0139(16) 0.014(2) 0.0413(18)
C12 0.080(2) 0.0638(16) 0.153(3) -0.0102(15) 0.000(2) 0.0341(19)
C13 0.0732(17) 0.0566(14) 0.1049(19) -0.0096(12) -0.0098(15) 0.0108(14)
C14 0.0523(13) 0.0525(10) 0.0413(9) -0.0004(10) -0.0045(9) 0.0049(9)
C15 0.0498(12) 0.0368(9) 0.0400(9) 0.0008(8) -0.0027(9) 0.0020(8)
C16 0.0625(15) 0.0628(12) 0.0466(11) -0.0070(11) 0.0016(10) -0.0054(10)
C17 0.0740(17) 0.0777(16) 0.0575(12) -0.0052(13) 0.0190(12) -0.0024(13)
C18 0.0500(14) 0.0664(14) 0.0857(16) 0.0005(11) 0.0078(13) 0.0138(13)
C19 0.0523(14) 0.0537(12) 0.0752(15) -0.0066(10) -0.0172(12) 0.0066(11)
C20 0.0599(14) 0.0515(11) 0.0461(10) 0.0015(10) -0.0060(10) -0.0040(9)
C21 0.0632(14) 0.0564(11) 0.0444(10) 0.0050(10) 0.0082(10) 0.0064(9)
C22 0.112(2) 0.0641(14) 0.0663(14) 0.0090(15) 0.0213(16) -0.0049(13)
C23 0.0639(18) 0.123(2) 0.0719(15) -0.0073(16) 0.0027(14) 0.0065(16)

loop_
_atom_type_symbol
_atom_type_description
_atom_type_scat_dispersion_real
_atom_type_scat_dispersion_imag
_atom_type_scat_source
C C 0.0033 0.0016 'International Tables Vol C Tables 4.2.6.8 and 6.1.1.4'
H H 0.0000 0.0000 'International Tables Vol C Tables 4.2.6.8 and 6.1.1.4'
N N 0.0061 0.0033 'International Tables Vol C Tables 4.2.6.8 and 6.1.1.4'
O O 0.0106 0.0060 'International Tables Vol C Tables 4.2.6.8 and 6.1.1.4'

loop_
_geom_angle_atom_site_label_1
_geom_angle_atom_site_label_2
_geom_angle_atom_site_label_3
_geom_angle_site_symmetry_1
_geom_angle_site_symmetry_3
_geom_angle
_geom_angle_publ_flag
C6 N1 C7 . . 112.42(15) ?
C6 N1 C14 . . 111.94(15) ?
C7 N1 C14 . . 109.70(15) ?
C1 O1 C5 . . 113.91(13) ?
C5 O2 H2A . . 109.5 ?
C4 O3 H3 . . 109.5 ?
C2 O4 C21 . . 106.38(15) ?
C3 O5 C21 . . 108.89(14) ?
O1 C1 C2 . . 113.12(16) ?
O1 C1 H1A . . 109.0 ?
C2 C1 H1A . . 109.0 ?
O1 C1 H1B . . 109.0 ?
C2 C1 H1B . . 109.0 ?
H1A C1 H1B . . 107.8 ?
O4 C2 C1 . . 111.62(16) ?
O4 C2 C3 . . 101.33(16) ?
C1 C2 C3 . . 115.10(17) ?
O4 C2 H2B . . 109.5 ?
C1 C2 H2B . . 109.5 ?
C3 C2 H2B . . 109.5 ?
O5 C3 C4 . . 111.21(17) ?
O5 C3 C2 . . 103.50(16) ?
C4 C3 C2 . . 114.08(14) ?
O5 C3 H3B . . 109.3 ?
C4 C3 H3B . . 109.3 ?
C2 C3 H3B . . 109.3 ?
O3 C4 C3 . . 110.03(15) ?
O3 C4 C5 . . 111.37(16) ?
C3 C4 C5 . . 111.65(16) ?
O3 C4 H4A . . 107.9 ?
C3 C4 H4A . . 107.9 ?
C5 C4 H4A . . 107.9 ?
O2 C5 O1 . . 111.86(14) ?
O2 C5 C6 . . 109.49(15) ?
O1 C5 C6 . . 106.55(13) ?
O2 C5 C4 . . 107.41(15) ?
O1 C5 C4 . . 106.71(15) ?
C6 C5 C4 . . 114.87(16) ?
N1 C6 C5 . . 109.56(15) ?
N1 C6 H6A . . 109.8 ?
C5 C6 H6A . . 109.8 ?
N1 C6 H6B . . 109.8 ?
C5 C6 H6B . . 109.8 ?
H6A C6 H6B . . 108.2 ?
N1 C7 C8 . . 114.70(15) ?
N1 C7 H7A . . 108.6 ?
C8 C7 H7A . . 108.6 ?
N1 C7 H7B . . 108.6 ?
C8 C7 H7B . . 108.6 ?
H7A C7 H7B . . 107.6 ?
C9 C8 C13 . . 117.7(2) ?
C9 C8 C7 . . 122.96(19) ?
C13 C8 C7 . . 119.3(2) ?
C8 C9 C10 . . 121.2(3) ?
C8 C9 H9A . . 119.4 ?
C10 C9 H9A . . 119.4 ?
C11 C10 C9 . . 119.9(3) ?
C11 C10 H10A . . 120.0 ?
C9 C10 H10A . . 120.0 ?
C12 C11 C10 . . 119.8(3) ?
C12 C11 H11A . . 120.1 ?
C10 C11 H11A . . 120.1 ?
C11 C12 C13 . . 120.6(3) ?
C11 C12 H12A . . 119.7 ?
C13 C12 H12A . . 119.7 ?
C8 C13 C12 . . 120.9(3) ?
C8 C13 H13A . . 119.6 ?
C12 C13 H13A . . 119.6 ?
N1 C14 C15 . . 112.98(15) ?
N1 C14 H14A . . 109.0 ?
C15 C14 H14A . . 109.0 ?
N1 C14 H14B . . 109.0 ?
C15 C14 H14B . . 109.0 ?
H14A C14 H14B . . 107.8 ?
C16 C15 C20 . . 117.5(2) ?
C16 C15 C14 . . 121.80(18) ?
C20 C15 C14 . . 120.65(17) ?
C15 C16 C17 . . 121.3(2) ?
C15 C16 H16A . . 119.3 ?
C17 C16 H16A . . 119.3 ?
C18 C17 C16 . . 119.9(2) ?
C18 C17 H17A . . 120.0 ?
C16 C17 H17A . . 120.0 ?
C19 C18 C17 . . 120.0(2) ?
C19 C18 H18A . . 120.0 ?
C17 C18 H18A . . 120.0 ?
C18 C19 C20 . . 119.6(2) ?
C18 C19 H19A . . 120.2 ?
C20 C19 H19A . . 120.2 ?
C19 C20 C15 . . 121.7(2) ?
C19 C20 H20A . . 119.1 ?
C15 C20 H20A . . 119.1 ?
O4 C21 O5 . . 104.94(17) ?
O4 C21 C23 . . 108.43(18) ?
O5 C21 C23 . . 109.9(2) ?
O4 C21 C22 . . 111.94(18) ?
O5 C21 C22 . . 108.14(18) ?
C23 C21 C22 . . 113.1(2) ?
C21 C22 H22A . . 109.5 ?
C21 C22 H22B . . 109.5 ?
H22A C22 H22B . . 109.5 ?
C21 C22 H22C . . 109.5 ?
H22A C22 H22C . . 109.5 ?
H22B C22 H22C . . 109.5 ?
C21 C23 H23A . . 109.5 ?
C21 C23 H23B . . 109.5 ?
H23A C23 H23B . . 109.5 ?
C21 C23 H23C . . 109.5 ?
H23A C23 H23C . . 109.5 ?
H23B C23 H23C . . 109.5 ?

loop_
_geom_bond_atom_site_label_1
_geom_bond_atom_site_label_2
_geom_bond_site_symmetry_2
_geom_bond_distance
_geom_bond_publ_flag
N1 C6 . 1.468(2) ?
N1 C7 . 1.469(2) ?
N1 C14 . 1.476(2) ?
O1 C1 . 1.425(2) ?
O1 C5 . 1.431(2) ?
O2 C5 . 1.396(2) ?
O2 H2A . 0.8200 ?
O3 C4 . 1.425(2) ?
O3 H3 . 0.8200 ?
O4 C2 . 1.426(3) ?
O4 C21 . 1.427(2) ?
O5 C3 . 1.423(3) ?
O5 C21 . 1.445(2) ?
C1 C2 . 1.502(3) ?
C1 H1A . 0.9700 ?
C1 H1B . 0.9700 ?
C2 C3 . 1.520(3) ?
C2 H2B . 0.9800 ?
C3 C4 . 1.518(3) ?
C3 H3B . 0.9800 ?
C4 C5 . 1.526(3) ?
C4 H4A . 0.9800 ?
C5 C6 . 1.523(3) ?
C6 H6A . 0.9700 ?
C6 H6B . 0.9700 ?
C7 C8 . 1.504(3) ?
C7 H7A . 0.9700 ?
C7 H7B . 0.9700 ?
C8 C9 . 1.368(3) ?
C8 C13 . 1.378(3) ?
C9 C10 . 1.394(4) ?
C9 H9A . 0.9300 ?
C10 C11 . 1.366(5) ?
C10 H10A . 0.9300 ?
C11 C12 . 1.343(5) ?
C11 H11A . 0.9300 ?
C12 C13 . 1.392(4) ?
C12 H12A . 0.9300 ?
C13 H13A . 0.9300 ?
C14 C15 . 1.505(3) ?
C14 H14A . 0.9700 ?
C14 H14B . 0.9700 ?
C15 C16 . 1.375(3) ?
C15 C20 . 1.389(3) ?
C16 C17 . 1.380(3) ?
C16 H16A . 0.9300 ?
C17 C18 . 1.373(3) ?
C17 H17A . 0.9300 ?
C18 C19 . 1.371(3) ?
C18 H18A . 0.9300 ?
C19 C20 . 1.372(3) ?
C19 H19A . 0.9300 ?
C20 H20A . 0.9300 ?
C21 C23 . 1.495(4) ?
C21 C22 . 1.509(3) ?
C22 H22A . 0.9600 ?
C22 H22B . 0.9600 ?
C22 H22C . 0.9600 ?
C23 H23A . 0.9600 ?
C23 H23B . 0.9600 ?
C23 H23C . 0.9600 ?

loop_
_geom_hbond_atom_site_label_D
_geom_hbond_atom_site_label_H
_geom_hbond_atom_site_label_A
_geom_hbond_site_symmetry_A
_geom_hbond_distance_DH
_geom_hbond_distance_HA
_geom_hbond_distance_DA
_geom_hbond_angle_DHA
C16 H16A O5 2_554 0.93 2.57 3.389(3) 147
C17 H17A O2 2_654 0.93 2.70 3.614(3) 170
C19 H19A O1 1_655 0.93 2.59 3.428(3) 150

loop_
_geom_torsion_atom_site_label_1
_geom_torsion_atom_site_label_2
_geom_torsion_atom_site_label_3
_geom_torsion_atom_site_label_4
_geom_torsion_site_symmetry_1
_geom_torsion_site_symmetry_2
_geom_torsion_site_symmetry_3
_geom_torsion_site_symmetry_4
_geom_torsion
_geom_torsion_publ_flag
C3 C2 C1 O1 . . . . 37.9(3) ?
C4 C3 C2 C1 . . . . -32.9(3) ?

loop_
_cod_related_entry_id
_cod_related_entry_database
_cod_related_entry_code
1 ChemSpider 9593025
